data_2000157
loop_
_publ_author_name
'Michael, J. P.'
'Maqutu, T. L.'
'Denner, L.'

_publ_section_title
;Structure of
 (+-)-<i>exo</i>-6-methyl-<i>endo</i>-6-nitrobicyclo[2.2.1]heptan-<i>exo</i>-2-ol
;
_journal_issue 12
_journal_name_full 'Acta Crystallographica Section C'
_journal_page_first 2680
_journal_page_last 2682
_journal_paper_doi 10.1107/S010827019100793X
_journal_volume 47
_journal_year 1991
_chemical_formula_sum 'C8 H13 N O3'
_chemical_formula_weight 171.20
_symmetry_cell_setting monoclinic
_symmetry_space_group_name_Hall '-C 2yc'
_symmetry_space_group_name_H-M 'C 1 2/c 1'
_cell_angle_alpha 90
_cell_angle_beta 114.65(4)
_cell_angle_gamma 90
_cell_formula_units_Z 16
_cell_length_a 27.89(2)
_cell_length_b 6.327(2)
_cell_length_c 22.040(10)
_cell_volume 3535(3)
_diffrn_radiation_type Mo
_diffrn_radiation_wavelength 0.71073
_exptl_absorpt_coefficient_mu 0.061
_exptl_crystal_density_diffrn 1.29
_exptl_crystal_density_meas 1.29
_exptl_crystal_F_000 1472
_cod_data_source_file li0082.cif
_cod_data_source_block li0082a
_cod_original_cell_volume 3533.53
_cod_original_formula_sum 'C8 H13 N1 O3'
_cod_database_code 2000157

loop_
_atom_site_label
_atom_site_type_symbol
_atom_site_fract_x
_atom_site_fract_y
_atom_site_fract_z
_atom_site_U_iso_or_equiv
_atom_site_attached_hydrogens
O(1) O .30730(10) .8609(6) -.0217(2) .051(2) 1
O(2) O .4517(2) 1.0809(6) .1353(2) .057(2) 0
O(3) O .4925(2) 1.0541(8) .0727(3) .082(4) 0
N(1) N .4663(2) .9809(7) .0991(2) .044(2) 0
C(1) C .3904(2) .7244(7) .0628(2) .032(2) 0
C(2) C .3634(2) .8638(8) .0005(2) .041(2) 0
C(3) C .3784(2) .7543(11) -.0525(3) .058(3) 0
C(4) C .4102(2) .5631(10) -.0149(3) .051(3) 0
C(5) C .4648(2) .6356(9) .0360(3) .052(3) 0
C(6) C .4509(2) .7440(7) .0900(2) .035(2) 0
C(7) C .3824(2) .5050(8) .0302(3) .044(3) 0
C(8) C .4791(2) .6520(9) .1606(3) .053(3) 0
O(1') O .2628(2) -.0258(7) .0626(2) .058(2) 1
O(2') O .3876(2) -.1878(7) .2441(3) .071(3) 0
O(3') O .3435(3) -.1037(8) .3010(3) .091(4) 0
N(1') N .3629(2) -.0633(7) .2631(3) .053(3) 0
C(1') C .3323(2) .1469(8) .1557(2) .038(2) 0
C(2') C .2813(2) .0137(8) .1326(3) .045(3) 0
C(3') C .2428(2) .1572(9) .1489(3) .051(3) 0
C(4') C .2761(2) .3548(8) .1791(3) .046(3) 0
C(5') C .3181(2) .2996(8) .2490(3) .045(3) 0
C(6') C .3574(2) .1628(7) .2328(2) .037(2) 0
C(7') C .3092(2) .3720(8) .1380(3) .048(3) 0
C(8') C .4138(2) .2483(9) .2614(3) .051(3) 0
H(1) H .3762(2) .7582(7) .1005(2) ? 0
H(2) H .3755(2) 1.0272(8) .0095(2) ? 0
H(31) H .4020(2) .8575(11) -.0682(3) ? 0
H(32) H .3436(2) .7062(11) -.0956(3) ? 0
H(4) H .4133(2) .4441(10) -.0483(3) ? 0
H(51) H .4910(2) .5030(9) .0565(3) ? 0
H(52) H .4825(2) .7460(9) .0141(3) ? 0
H(71) H .4021(2) .3804(8) .0652(3) ? 0
H(72) H .3413(2) .4642(8) .0024(3) ? 0
H(81) H .4707(2) .4850(9) .1594(3) ? 0
H(82) H .4654(2) .7311(9) .1937(3) ? 0
H(83) H .5211(2) .6750(9) .1781(3) ? 0
H(1') H .3592(2) .0877(8) .1359(2) ? 0
H(2') H .2861(2) -.1389(8) .1564(3) ? 0
H(31') H .2309(2) .0818(9) .1844(3) ? 0
H(32') H .2082(2) .1958(9) .1042(3) ? 0
H(4') H .2524(2) .4891(8) .1798(3) ? 0
H(51') H .3369(2) .4401(8) .2764(3) ? 0
H(52') H .3012(2) .2109(8) .2772(3) ? 0
H(71') H .2854(2) .3936(8) .0853(3) ? 0
H(72') H .3389(2) .4942(8) .1558(3) ? 0
H(81') H .4137(2) .4063(9) .2428(3) ? 0
H(82') H .4381(2) .1472(9) .2463(3) ? 0
H(83') H .4294(2) .2519(9) .3152(3) ? 0

loop_
_geom_bond_atom_site_label_1
_geom_bond_atom_site_label_2
_geom_bond_distance
O(1) C(2) 1.430(6)
O(2) N(1) 1.213(5)
O(3) N(1) 1.202(6)
N(1) C(6) 1.549(6)
C(1) C(2) 1.538(6)
C(1) C(6) 1.542(6)
C(1) C(7) 1.536(6)
C(2) C(3) 1.558(7)
C(3) C(4) 1.524(8)
C(4) C(5) 1.537(7)
C(4) C(7) 1.540(8)
C(5) C(6) 1.556(7)
C(6) C(8) 1.535(7)
O(1') C(2') 1.429(6)
O(2') N(1') 1.230(6)
O(3') N(1') 1.197(6)
N(1') C(6') 1.559(6)
C(1') C(2') 1.543(6)
C(1') C(6') 1.547(6)
C(1') C(7') 1.545(7)
C(2') C(3') 1.560(7)
C(3') C(4') 1.533(7)
C(4') C(5') 1.537(7)
C(4') C(7') 1.543(7)
C(5') C(6') 1.551(7)
C(6') C(8') 1.528(6)

loop_
_cod_changelog_entry_id
_cod_changelog_entry_author
_cod_changelog_entry_date
_cod_changelog_entry_text
1 'Vaitkus, Antanas' 2017-08-08T16:56:54+03:00
;
 Marked attached hydrogen atoms.
;
2 'Vaitkus, Antanas' 2024-12-11T16:12:30+02:00
;
 Added the '_atom_site_type_symbol' data item.
;
